data_4033770
loop_
_publ_author_name
'Mart\'inez-Garc\'ia, Lucas'
'Lobato, Rub\'en'
'Prado, Gustavo'
'Monje, Pablo'
'Sardina, F. Javier'
'Paleo, M. Rita'

_publ_section_title
;
 C-C Bond-Forming and Bond-Breaking Processes from the Reaction of
 Diesters with Me<sub>3</sub>SnLi. Synthesis of Complex Bridged Polycycles
 and Dialkyl Aromatic Compounds.
;
_journal_issue 4
_journal_name_full 'The Journal of organic chemistry'
_journal_page_first 1887
_journal_page_last 1897
_journal_paper_doi 10.1021/acs.joc.8b02891
_journal_volume 84
_journal_year 2019
_chemical_compound_source 'synthesis as described'
_chemical_formula_moiety 'C20 H20 O4'
_chemical_formula_sum 'C20 H20 O4'
_chemical_formula_weight 324.36
_space_group_crystal_system triclinic
_space_group_IT_number 2
_space_group_name_Hall '-P 1'
_space_group_name_H-M_alt 'P -1'
_atom_sites_solution_hydrogens geom
_atom_sites_solution_primary direct
_atom_sites_solution_secondary difmap
_audit_creation_date 2010-10-22T10:30:35-00:00
_audit_creation_method 'WinGX routine CIF_UPDATE'
_cell_angle_alpha 76.778(1)
_cell_angle_beta 79.794(2)
_cell_angle_gamma 70.097(1)
_cell_formula_units_Z 2
_cell_length_a 7.8075(2)
_cell_length_b 8.5765(2)
_cell_length_c 13.6373(4)
_cell_measurement_reflns_used 6072
_cell_measurement_temperature 100(2)
_cell_measurement_theta_max 30.47
_cell_measurement_theta_min 2.74
_cell_measurement_wavelength 0.71073
_cell_volume 830.93(4)
_computing_cell_refinement 'APPEX2 (BRUKER AXS, 2005)'
_computing_data_collection 'APPEX2 (BRUKER AXS, 2005)'
_computing_data_reduction 'APPEX2 (BRUKER AXS, 2005)'
_computing_molecular_graphics 'Ortep-3 for Windows (Farrugia, 1997)'
_computing_publication_material 'WinGX publication routines (Farrugia, 1999)'
_computing_structure_refinement 'SHELXL-97 (Sheldrick, 2008)'
_computing_structure_solution 'SIR-97  (Giacovazzo et all, 1999)'
_diffrn_ambient_temperature 100(2)
_diffrn_measured_fraction_theta_full 0.997
_diffrn_measured_fraction_theta_max 0.997
_diffrn_measurement_device 'four-circle diffractometer'
_diffrn_measurement_device_type 'BRUKER APPEX-II CCD'
_diffrn_measurement_method 'omega and phi scans'
_diffrn_radiation_monochromator graphite
_diffrn_radiation_probe x-ray
_diffrn_radiation_source 'fine-focus sealed tube'
_diffrn_radiation_type MoK\a
_diffrn_radiation_wavelength 0.7107
_diffrn_reflns_av_R_equivalents 0.0447
_diffrn_reflns_av_unetI/netI 0.0384
_diffrn_reflns_limit_h_max 10
_diffrn_reflns_limit_h_min -10
_diffrn_reflns_limit_k_max 11
_diffrn_reflns_limit_k_min -11
_diffrn_reflns_limit_l_max 18
_diffrn_reflns_limit_l_min 0
_diffrn_reflns_number 32054
_diffrn_reflns_theta_full 29.57
_diffrn_reflns_theta_max 29.57
_diffrn_reflns_theta_min 1.54
_exptl_absorpt_coefficient_mu 0.09
_exptl_absorpt_correction_T_max 1
_exptl_absorpt_correction_T_min 0.9495
_exptl_absorpt_correction_type multi-scan
_exptl_absorpt_process_details 'BRUKER SADABS'
_exptl_crystal_colour colourless
_exptl_crystal_density_diffrn 1.297
_exptl_crystal_density_method 'not measured'
_exptl_crystal_description prism
_exptl_crystal_F_000 344
_exptl_crystal_size_max 0.38
_exptl_crystal_size_mid 0.27
_exptl_crystal_size_min 0.07
_refine_diff_density_max 0.362
_refine_diff_density_min -0.273
_refine_diff_density_rms 0.055
_refine_ls_extinction_method none
_refine_ls_goodness_of_fit_ref 1.049
_refine_ls_hydrogen_treatment constr
_refine_ls_matrix_type full
_refine_ls_number_parameters 221
_refine_ls_number_reflns 4640
_refine_ls_number_restraints 0
_refine_ls_restrained_S_all 1.049
_refine_ls_R_factor_all 0.0672
_refine_ls_R_factor_gt 0.0437
_refine_ls_shift/su_max 0
_refine_ls_shift/su_mean 0
_refine_ls_structure_factor_coef Fsqd
_refine_ls_weighting_details 'calc w=1/[\s^2^(Fo^2^)+(0.0437P)^2^+0.3152P] where P=(Fo^2^+2Fc^2^)/3'
_refine_ls_weighting_scheme calc
_refine_ls_wR_factor_gt 0.0982
_refine_ls_wR_factor_ref 0.1103
_reflns_number_gt 3485
_reflns_number_total 4640
_reflns_threshold_expression >2\s(I)
_cod_data_source_file jo8b02891_si_008.cif
_cod_data_source_block js07jxa2n
_cod_depositor_comments
;
The following automatic conversions were performed:

data name '_diffrn_radiation_monochromador' was replaced with
'_diffrn_radiation_monochromator' as specified in the replacement
file
'/home/data/users/saulius/crontab/automatic-downloads/current/ACS/lib/lists/replacement-tags.lst'.

Automatic conversion script
Id: cif_correct_tags 6909 2019-04-08 15:41:33Z antanas 
;
_cod_database_code 4033770

loop_
_space_group_symop_operation_xyz
'x, y, z'
'-x, -y, -z'

loop_
_atom_site_label
_atom_site_type_symbol
_atom_site_fract_x
_atom_site_fract_y
_atom_site_fract_z
_atom_site_U_iso_or_equiv
_atom_site_adp_type
_atom_site_occupancy
_atom_site_symmetry_multiplicity
_atom_site_calc_flag
_atom_site_refinement_flags
C1 C 0.48668(17) 0.53692(15) 0.10042(9) 0.0127(2) Uani 1 1 d .
C2 C 0.60296(17) 0.38174(15) 0.07993(9) 0.0124(2) Uani 1 1 d .
C3 C 0.70537(18) 0.26760(16) 0.15593(10) 0.0155(3) Uani 1 1 d .
H3 H 0.7852 0.1646 0.142 0.019 Uiso 1 1 calc R
C4 C 0.69009(18) 0.30505(17) 0.25099(10) 0.0187(3) Uani 1 1 d .
H4 H 0.7589 0.2279 0.3005 0.022 Uiso 1 1 calc R
C5 C 0.57113(19) 0.45883(18) 0.27191(10) 0.0202(3) Uani 1 1 d .
H5 H 0.5584 0.4847 0.336 0.024 Uiso 1 1 calc R
C6 C 0.47174(18) 0.57320(17) 0.19721(10) 0.0170(3) Uani 1 1 d .
H6 H 0.3932 0.6765 0.2115 0.02 Uiso 1 1 calc R
C7 C 0.37836(17) 0.67335(15) 0.02082(9) 0.0123(2) Uani 1 1 d .
C8 C 0.44538(19) 0.82832(16) 0.00210(11) 0.0183(3) Uani 1 1 d .
H8A H 0.5709 0.7991 -0.027 0.027 Uiso 1 1 calc R
H8B H 0.4355 0.864 0.0652 0.027 Uiso 1 1 calc R
H8C H 0.3714 0.9183 -0.0436 0.027 Uiso 1 1 calc R
C9 C 0.17637(18) 0.72340(16) 0.06475(9) 0.0139(2) Uani 1 1 d .
O10 O 0.09265(13) 0.85402(12) 0.09312(8) 0.0211(2) Uani 1 1 d .
O11 O 0.10516(12) 0.59971(12) 0.06957(7) 0.0180(2) Uani 1 1 d .
C12 C -0.08376(19) 0.6315(2) 0.11418(12) 0.0248(3) Uani 1 1 d .
H12A H -0.0912 0.6359 0.1846 0.037 Uiso 1 1 calc R
H12B H -0.1271 0.5426 0.1077 0.037 Uiso 1 1 calc R
H12C H -0.1579 0.7372 0.0797 0.037 Uiso 1 1 calc R
C21 C 0.05981(16) 0.13157(15) 0.42952(9) 0.0123(2) Uani 1 1 d .
C22 C 0.06576(17) -0.01118(15) 0.39484(9) 0.0121(2) Uani 1 1 d .
C23 C 0.12104(17) -0.01983(16) 0.29219(10) 0.0150(3) Uani 1 1 d .
H23 H 0.1207 -0.1127 0.268 0.018 Uiso 1 1 calc R
C24 C 0.17614(18) 0.10684(17) 0.22606(10) 0.0171(3) Uani 1 1 d .
H24 H 0.2109 0.0995 0.158 0.021 Uiso 1 1 calc R
C25 C 0.17946(18) 0.24520(17) 0.26157(10) 0.0182(3) Uani 1 1 d .
H25 H 0.2217 0.3284 0.2183 0.022 Uiso 1 1 calc R
C26 C 0.11936(18) 0.25782(16) 0.36189(10) 0.0155(3) Uani 1 1 d .
H26 H 0.1183 0.352 0.3851 0.019 Uiso 1 1 calc R
C27 C -0.01890(17) 0.16158(15) 0.53621(9) 0.0121(2) Uani 1 1 d .
C28 C -0.19375(18) 0.31516(16) 0.53022(10) 0.0171(3) Uani 1 1 d .
H28A H -0.1653 0.4112 0.4879 0.026 Uiso 1 1 calc R
H28B H -0.2408 0.3391 0.597 0.026 Uiso 1 1 calc R
H28C H -0.2842 0.291 0.502 0.026 Uiso 1 1 calc R
C29 C 0.12180(18) 0.19902(16) 0.58529(10) 0.0149(3) Uani 1 1 d .
C32 C 0.4217(2) 0.0939(2) 0.63270(13) 0.0296(4) Uani 1 1 d .
H32A H 0.4399 0.201 0.6041 0.044 Uiso 1 1 calc R
H32B H 0.5343 0.0052 0.6224 0.044 Uiso 1 1 calc R
H32C H 0.3838 0.0883 0.704 0.044 Uiso 1 1 calc R
O30 O 0.09309(14) 0.32188(12) 0.62185(8) 0.0242(2) Uani 1 1 d .
O31 O 0.28162(13) 0.07463(12) 0.58390(8) 0.0208(2) Uani 1 1 d .

loop_
_atom_site_aniso_label
_atom_site_aniso_U_11
_atom_site_aniso_U_22
_atom_site_aniso_U_33
_atom_site_aniso_U_23
_atom_site_aniso_U_13
_atom_site_aniso_U_12
C1 0.0105(6) 0.0147(6) 0.0131(6) -0.0015(5) -0.0017(5) -0.0047(5)
C2 0.0114(6) 0.0142(6) 0.0124(6) -0.0016(5) -0.0005(5) -0.0060(5)
C3 0.0149(6) 0.0147(6) 0.0153(6) -0.0006(5) -0.0024(5) -0.0034(5)
C4 0.0164(6) 0.0224(7) 0.0145(6) 0.0007(5) -0.0047(5) -0.0035(5)
C5 0.0178(7) 0.0280(7) 0.0131(6) -0.0055(6) -0.0024(5) -0.0033(6)
C6 0.0142(6) 0.0199(6) 0.0154(6) -0.0058(5) -0.0016(5) -0.0018(5)
C7 0.0128(6) 0.0113(5) 0.0134(6) -0.0019(5) -0.0026(5) -0.0041(5)
C8 0.0220(7) 0.0154(6) 0.0197(7) -0.0017(5) -0.0029(5) -0.0095(5)
C9 0.0155(6) 0.0143(6) 0.0113(6) -0.0010(5) -0.0049(5) -0.0031(5)
O10 0.0191(5) 0.0186(5) 0.0243(5) -0.0092(4) -0.0024(4) -0.0009(4)
O11 0.0130(4) 0.0195(5) 0.0228(5) -0.0063(4) 0.0025(4) -0.0072(4)
C12 0.0131(7) 0.0335(8) 0.0288(8) -0.0086(6) 0.0027(6) -0.0091(6)
C21 0.0107(6) 0.0123(6) 0.0128(6) -0.0008(5) -0.0027(4) -0.0024(5)
C22 0.0101(5) 0.0116(6) 0.0133(6) -0.0008(5) -0.0021(4) -0.0021(4)
C23 0.0134(6) 0.0154(6) 0.0147(6) -0.0039(5) -0.0009(5) -0.0024(5)
C24 0.0161(6) 0.0210(7) 0.0119(6) -0.0019(5) 0.0009(5) -0.0045(5)
C25 0.0175(6) 0.0179(6) 0.0169(6) 0.0017(5) -0.0005(5) -0.0065(5)
C26 0.0157(6) 0.0131(6) 0.0175(6) -0.0012(5) -0.0023(5) -0.0051(5)
C27 0.0138(6) 0.0105(5) 0.0120(6) -0.0022(4) -0.0016(5) -0.0038(5)
C28 0.0155(6) 0.0137(6) 0.0174(6) -0.0016(5) -0.0001(5) -0.0004(5)
C29 0.0176(6) 0.0147(6) 0.0125(6) -0.0004(5) -0.0011(5) -0.0069(5)
C32 0.0199(7) 0.0390(9) 0.0353(9) -0.0088(7) -0.0112(6) -0.0109(7)
O30 0.0302(6) 0.0190(5) 0.0282(6) -0.0094(4) -0.0066(4) -0.0089(4)
O31 0.0148(5) 0.0224(5) 0.0274(5) -0.0080(4) -0.0073(4) -0.0039(4)

loop_
_atom_type_symbol
_atom_type_description
_atom_type_scat_dispersion_real
_atom_type_scat_dispersion_imag
_atom_type_scat_source
C C 0.0033 0.0016 'International Tables Vol C Tables 4.2.6.8 and 6.1.1.4'
H H 0 0 'International Tables Vol C Tables 4.2.6.8 and 6.1.1.4'
O O 0.0106 0.006 'International Tables Vol C Tables 4.2.6.8 and 6.1.1.4'

loop_
_geom_angle_atom_site_label_1
_geom_angle_atom_site_label_2
_geom_angle_atom_site_label_3
_geom_angle
_geom_angle_site_symmetry_1
_geom_angle_site_symmetry_3
C2 C1 C6 118.99(12) . .
C2 C1 C7 122.94(11) . .
C6 C1 C7 118.04(11) . .
C1 C2 C3 119.11(12) . .
C1 C2 C7 123.08(11) . 2_665
C3 C2 C7 117.79(11) . 2_665
C4 C3 C2 121.37(12) . .
C4 C3 H3 119.3 . .
C2 C3 H3 119.3 . .
C3 C4 C5 119.41(12) . .
C3 C4 H4 120.3 . .
C5 C4 H4 120.3 . .
C6 C5 C4 119.71(13) . .
C6 C5 H5 120.1 . .
C4 C5 H5 120.1 . .
C5 C6 C1 121.38(13) . .
C5 C6 H6 119.3 . .
C1 C6 H6 119.3 . .
C2 C7 C1 113.79(10) 2_665 .
C2 C7 C9 109.57(10) 2_665 .
C1 C7 C9 107.41(10) . .
C2 C7 C8 108.49(10) 2_665 .
C1 C7 C8 108.70(11) . .
C9 C7 C8 108.77(11) . .
C7 C8 H8A 109.5 . .
C7 C8 H8B 109.5 . .
H8A C8 H8B 109.5 . .
C7 C8 H8C 109.5 . .
H8A C8 H8C 109.5 . .
H8B C8 H8C 109.5 . .
O10 C9 O11 123.94(13) . .
O10 C9 C7 125.16(12) . .
O11 C9 C7 110.89(11) . .
C9 O11 C12 115.30(11) . .
O11 C12 H12A 109.5 . .
O11 C12 H12B 109.5 . .
H12A C12 H12B 109.5 . .
O11 C12 H12C 109.5 . .
H12A C12 H12C 109.5 . .
H12B C12 H12C 109.5 . .
C22 C21 C26 119.02(12) . .
C22 C21 C27 122.68(11) . .
C26 C21 C27 118.20(11) . .
C21 C22 C23 118.91(11) . .
C21 C22 C27 123.20(11) . 2_556
C23 C22 C27 117.88(11) . 2_556
C24 C23 C22 121.37(12) . .
C24 C23 H23 119.3 . .
C22 C23 H23 119.3 . .
C23 C24 C25 119.81(13) . .
C23 C24 H24 120.1 . .
C25 C24 H24 120.1 . .
C26 C25 C24 119.29(12) . .
C26 C25 H25 120.4 . .
C24 C25 H25 120.4 . .
C25 C26 C21 121.46(12) . .
C25 C26 H26 119.3 . .
C21 C26 H26 119.3 . .
C21 C27 C22 113.62(10) . 2_556
C21 C27 C29 109.21(10) . .
C22 C27 C29 107.34(10) 2_556 .
C21 C27 C28 108.82(10) . .
C22 C27 C28 108.77(11) 2_556 .
C29 C27 C28 109.01(11) . .
C27 C28 H28A 109.5 . .
C27 C28 H28B 109.5 . .
H28A C28 H28B 109.5 . .
C27 C28 H28C 109.5 . .
H28A C28 H28C 109.5 . .
H28B C28 H28C 109.5 . .
O30 C29 O31 123.95(12) . .
O30 C29 C27 125.14(12) . .
O31 C29 C27 110.89(11) . .
O31 C32 H32A 109.5 . .
O31 C32 H32B 109.5 . .
H32A C32 H32B 109.5 . .
O31 C32 H32C 109.5 . .
H32A C32 H32C 109.5 . .
H32B C32 H32C 109.5 . .
C29 O31 C32 115.33(11) . .

loop_
_geom_bond_atom_site_label_1
_geom_bond_atom_site_label_2
_geom_bond_distance
_geom_bond_site_symmetry_2
C1 C2 1.3896(18) .
C1 C6 1.4005(18) .
C1 C7 1.5274(18) .
C2 C3 1.4029(18) .
C2 C7 1.5203(17) 2_665
C3 C4 1.3810(19) .
C3 H3 0.93 .
C4 C5 1.388(2) .
C4 H4 0.93 .
C5 C6 1.3808(19) .
C5 H5 0.93 .
C6 H6 0.93 .
C7 C2 1.5203(18) 2_665
C7 C9 1.534(2) .
C7 C8 1.5414(18) .
C8 H8A 0.96 .
C8 H8B 0.96 .
C8 H8C 0.96 .
C9 O10 1.2008(16) .
C9 O11 1.3399(16) .
O11 C12 1.4505(18) .
C12 H12A 0.96 .
C12 H12B 0.96 .
C12 H12C 0.96 .
C21 C22 1.3939(18) .
C21 C26 1.4046(18) .
C21 C27 1.5190(18) .
C22 C23 1.4011(18) .
C22 C27 1.5251(18) 2_556
C23 C24 1.3824(19) .
C23 H23 0.93 .
C24 C25 1.390(2) .
C24 H24 0.93 .
C25 C26 1.3817(19) .
C25 H25 0.93 .
C26 H26 0.93 .
C27 C22 1.5251(18) 2_556
C27 C29 1.5351(18) .
C27 C28 1.5398(19) .
C28 H28A 0.96 .
C28 H28B 0.96 .
C28 H28C 0.96 .
C29 O30 1.2037(16) .
C29 O31 1.3379(17) .
C32 O31 1.4484(17) .
C32 H32A 0.96 .
C32 H32B 0.96 .
C32 H32C 0.96 .

loop_
_geom_torsion_atom_site_label_1
_geom_torsion_atom_site_label_2
_geom_torsion_atom_site_label_3
_geom_torsion_atom_site_label_4
_geom_torsion
_geom_torsion_site_symmetry_1
_geom_torsion_site_symmetry_4
C6 C1 C2 C3 -1.55(18) . .
C7 C1 C2 C3 176.30(11) . .
C6 C1 C2 C7 176.81(11) . 2_665
C7 C1 C2 C7 -5.34(19) . 2_665
C1 C2 C3 C4 1.31(18) . .
C7 C2 C3 C4 -177.14(12) 2_665 .
C2 C3 C4 C5 -0.1(2) . .
C3 C4 C5 C6 -0.9(2) . .
C4 C5 C6 C1 0.7(2) . .
C2 C1 C6 C5 0.59(19) . .
C7 C1 C6 C5 -177.36(12) . .
C2 C1 C7 C2 4.89(18) . 2_665
C6 C1 C7 C2 -177.24(11) . 2_665
C2 C1 C7 C9 126.36(12) . .
C6 C1 C7 C9 -55.78(14) . .
C2 C1 C7 C8 -116.11(13) . .
C6 C1 C7 C8 61.75(15) . .
C2 C7 C9 O10 -128.11(13) 2_665 .
C1 C7 C9 O10 107.81(14) . .
C8 C7 C9 O10 -9.67(17) . .
C2 C7 C9 O11 53.23(13) 2_665 .
C1 C7 C9 O11 -70.84(13) . .
C8 C7 C9 O11 171.68(10) . .
O10 C9 O11 C12 -1.19(18) . .
C7 C9 O11 C12 177.49(11) . .
C26 C21 C22 C23 -3.62(18) . .
C27 C21 C22 C23 172.74(11) . .
C26 C21 C22 C27 174.97(11) . 2_556
C27 C21 C22 C27 -8.7(2) . 2_556
C21 C22 C23 C24 2.53(19) . .
C27 C22 C23 C24 -176.14(11) 2_556 .
C22 C23 C24 C25 0.8(2) . .
C23 C24 C25 C26 -3.0(2) . .
C24 C25 C26 C21 1.8(2) . .
C22 C21 C26 C25 1.51(19) . .
C27 C21 C26 C25 -175.02(12) . .
C22 C21 C27 C22 7.91(18) . 2_556
C26 C21 C27 C22 -175.70(11) . 2_556
C22 C21 C27 C29 127.69(12) . .
C26 C21 C27 C29 -55.92(14) . .
C22 C21 C27 C28 -113.42(13) . .
C26 C21 C27 C28 62.97(14) . .
C21 C27 C29 O30 125.30(14) . .
C22 C27 C29 O30 -111.12(14) 2_556 .
C28 C27 C29 O30 6.53(17) . .
C21 C27 C29 O31 -55.82(13) . .
C22 C27 C29 O31 67.76(13) 2_556 .
C28 C27 C29 O31 -174.59(10) . .
O30 C29 O31 C32 1.61(19) . .
C27 C29 O31 C32 -177.28(11) . .
